data_2242396
loop_
_publ_author_name
'Osorio, Luis F. B.'
'Carvalho, Samir A.'
'da Silva, Edson F.'
'Fraga, Carlos A. M.'
'Wardell, Solange M. S. V.'
'Milne, Bruce F.'
'Wardell, James L.'
'Harrison, William T. A.'

_publ_section_title
;
 Different molecular conformations in the crystal structures of three
 5-nitroimidazolyl derivatives
;
_journal_coeditor_code MW2136
_journal_issue 3
_journal_name_full 'Acta Crystallographica Section E'
_journal_page_first 380
_journal_page_last 384
_journal_paper_doi 10.1107/S2056989018002876
_journal_volume 74
_journal_year 2018
_chemical_formula_iupac 'C12 H11 Br N4 O3'
_chemical_formula_moiety 'C12 H11 Br N4 O3'
_chemical_formula_sum 'C12 H11 Br N4 O3'
_chemical_formula_weight 339.16
_chemical_name_systematic
;
(<i>E</i>)-1-Methyl-5-nitro-1<i>H</i>-imidazole-2-carbaldehyde
<i>O</i>-(4-bromobenzyl) oxime
;
_space_group_crystal_system monoclinic
_space_group_IT_number 14
_space_group_name_Hall '-P 2yn'
_space_group_name_H-M_alt 'P 1 21/n 1'
_symmetry_space_group_name_Hall '-P 2yn'
_symmetry_space_group_name_H-M 'P 1 21/n 1'
_atom_sites_solution_hydrogens geom
_atom_sites_solution_primary direct
_audit_creation_method SHELXL-2014/7
_cell_angle_alpha 90
_cell_angle_beta 104.869(2)
_cell_angle_gamma 90
_cell_formula_units_Z 4
_cell_length_a 7.6024(2)
_cell_length_b 12.7526(3)
_cell_length_c 13.8954(5)
_cell_measurement_reflns_used 6837
_cell_measurement_temperature 120(2)
_cell_measurement_theta_max 27.5
_cell_measurement_theta_min 2.2
_cell_volume 1302.05(7)
_computing_cell_refinement
;
CrystalClear (Rigaku, 2012)
;
_computing_data_collection
;
CrystalClear (Rigaku, 2012)
;
_computing_data_reduction
;
CrystalClear (Rigaku, 2012)
;
_computing_molecular_graphics
;
ORTEP-3 for Windows (Farrugia, 2012)
;
_computing_publication_material
;
publCIF (Westrip, 2010)
;
_computing_structure_refinement
;
SHELXL2014 (Sheldrick, 2015)
;
_computing_structure_solution
;
SHELXS97 (Sheldrick, 2008)
;
_diffrn_ambient_temperature 120(2)
_diffrn_measured_fraction_theta_full 0.994
_diffrn_measured_fraction_theta_max 0.991
_diffrn_measurement_device_type 'Rigaku Mercury CCD'
_diffrn_measurement_method \w
_diffrn_radiation_type MoK\a
_diffrn_radiation_wavelength 0.71073
_diffrn_reflns_av_R_equivalents 0.0652
_diffrn_reflns_limit_h_max 9
_diffrn_reflns_limit_h_min -8
_diffrn_reflns_limit_k_max 16
_diffrn_reflns_limit_k_min -16
_diffrn_reflns_limit_l_max 16
_diffrn_reflns_limit_l_min -18
_diffrn_reflns_number 16791
_diffrn_reflns_theta_full 25.242
_diffrn_reflns_theta_max 27.525
_diffrn_reflns_theta_min 2.202
_exptl_absorpt_coefficient_mu 3.171
_exptl_absorpt_correction_T_max 1.000
_exptl_absorpt_correction_T_min 0.438
_exptl_absorpt_correction_type multi-scan
_exptl_absorpt_process_details
;
(<i>FS_ABSCOR</i>; Rigaku, 2013)
;
_exptl_crystal_colour yellow
_exptl_crystal_density_diffrn 1.730
_exptl_crystal_description block
_exptl_crystal_F_000 680
_exptl_crystal_size_max 0.66
_exptl_crystal_size_mid 0.52
_exptl_crystal_size_min 0.24
_refine_diff_density_max 1.784
_refine_diff_density_min -1.034
_refine_ls_extinction_method none
_refine_ls_goodness_of_fit_ref 1.113
_refine_ls_hydrogen_treatment constr
_refine_ls_matrix_type full
_refine_ls_number_parameters 182
_refine_ls_number_reflns 2974
_refine_ls_number_restraints 0
_refine_ls_restrained_S_all 1.113
_refine_ls_R_factor_all 0.0528
_refine_ls_R_factor_gt 0.0506
_refine_ls_shift/su_max 0.001
_refine_ls_shift/su_mean 0.000
_refine_ls_structure_factor_coef Fsqd
_refine_ls_weighting_details 'w=1/[\s^2^(Fo^2^)+(0.0837P)^2^+1.3179P] where P=(Fo^2^+2Fc^2^)/3'
_refine_ls_weighting_scheme calc
_refine_ls_wR_factor_gt 0.1384
_refine_ls_wR_factor_ref 0.1403
_reflns_number_gt 2835
_reflns_number_total 2974
_reflns_threshold_expression 'I > 2\s(I)'
_cod_data_source_file mw2136sup1.cif
_cod_data_source_block III
_cod_database_code 2242396
_shelx_space_group_comment
;
The symmetry employed for this shelxl refinement is uniquely defined
by the following loop, which should always be used as a source of
symmetry information in preference to the above space-group names.
They are only intended as comments.
;
_shelx_estimated_absorpt_t_min 0.229
_shelx_estimated_absorpt_t_max 0.517

loop_
_space_group_symop_operation_xyz
'x, y, z'
'-x+1/2, y+1/2, -z+1/2'
'-x, -y, -z'
'x-1/2, -y-1/2, z-1/2'

loop_
_atom_site_type_symbol
_atom_site_label
_atom_site_fract_x
_atom_site_fract_y
_atom_site_fract_z
_atom_site_U_iso_or_equiv
_atom_site_adp_type
_atom_site_calc_flag
_atom_site_occupancy
C C1 0.4010(4) 0.5860(2) 0.1628(2) 0.0210(6) Uani d 1
C C2 0.3825(4) 0.4812(2) 0.1385(2) 0.0227(6) Uani d 1
H H2 0.3902 0.4517 0.0769 0.027 Uiso calc 1
C C3 0.3498(4) 0.4984(2) 0.2868(2) 0.0201(6) Uani d 1
C C4 0.3974(5) 0.6933(2) 0.3184(3) 0.0281(7) Uani d 1
H H4A 0.3108 0.7457 0.2827 0.042 Uiso calc 1
H H4B 0.5214 0.7210 0.3308 0.042 Uiso calc 1
H H4C 0.3704 0.6770 0.3821 0.042 Uiso calc 1
C C5 0.3150(4) 0.4652(2) 0.3803(2) 0.0221(6) Uani d 1
H H5 0.3120 0.3922 0.3932 0.026 Uiso calc 1
C C6 0.2011(4) 0.5460(2) 0.5916(2) 0.0227(6) Uani d 1
H H6A 0.0894 0.5833 0.5554 0.027 Uiso calc 1
H H6B 0.2982 0.5986 0.6159 0.027 Uiso calc 1
C C7 0.1655(4) 0.4863(2) 0.6778(2) 0.0203(6) Uani d 1
C C8 0.1233(4) 0.3798(2) 0.6718(2) 0.0229(6) Uani d 1
H H8 0.1207 0.3422 0.6124 0.027 Uiso calc 1
C C9 0.0849(4) 0.3284(2) 0.7522(2) 0.0237(6) Uani d 1
H H9 0.0561 0.2558 0.7481 0.028 Uiso calc 1
C C10 0.0890(4) 0.3840(2) 0.8382(2) 0.0224(6) Uani d 1
C C11 0.1292(4) 0.4900(2) 0.8463(2) 0.0232(6) Uani d 1
H H11 0.1300 0.5275 0.9055 0.028 Uiso calc 1
C C12 0.1683(4) 0.5400(2) 0.7656(2) 0.0232(6) Uani d 1
H H12 0.1977 0.6126 0.7702 0.028 Uiso calc 1
N N1 0.3517(4) 0.42704(18) 0.21619(19) 0.0233(5) Uani d 1
N N2 0.3819(3) 0.59752(17) 0.25814(18) 0.0191(5) Uani d 1
N N3 0.2882(3) 0.52867(18) 0.44583(19) 0.0219(5) Uani d 1
N N4 0.4338(4) 0.6687(2) 0.1020(2) 0.0234(5) Uani d 1
O O1 0.2561(3) 0.47297(15) 0.52654(16) 0.0239(5) Uani d 1
O O2 0.4605(4) 0.75804(16) 0.13734(19) 0.0325(5) Uani d 1
O O3 0.4324(4) 0.64727(19) 0.01529(19) 0.0343(6) Uani d 1
Br Br1 0.04121(4) 0.31299(2) 0.94938(2) 0.02821(16) Uani d 1

loop_
_atom_site_aniso_label
_atom_site_aniso_U_11
_atom_site_aniso_U_22
_atom_site_aniso_U_33
_atom_site_aniso_U_12
_atom_site_aniso_U_13
_atom_site_aniso_U_23
C1 0.0257(14) 0.0171(12) 0.0208(14) 0.0008(10) 0.0071(11) -0.0021(10)
C2 0.0304(15) 0.0168(12) 0.0214(15) 0.0020(10) 0.0076(12) -0.0035(10)
C3 0.0216(13) 0.0147(11) 0.0239(15) 0.0002(10) 0.0058(11) -0.0007(10)
C4 0.0431(19) 0.0137(13) 0.0295(18) -0.0020(11) 0.0132(15) -0.0045(10)
C5 0.0241(14) 0.0144(11) 0.0284(16) 0.0010(10) 0.0078(12) 0.0019(10)
C6 0.0284(15) 0.0165(12) 0.0237(15) 0.0008(10) 0.0079(12) 0.0004(10)
C7 0.0198(13) 0.0173(12) 0.0231(15) 0.0017(10) 0.0042(11) 0.0025(10)
C8 0.0259(14) 0.0168(12) 0.0256(15) 0.0013(10) 0.0058(11) -0.0016(10)
C9 0.0279(15) 0.0140(11) 0.0291(17) 0.0004(10) 0.0072(12) 0.0008(11)
C10 0.0218(14) 0.0196(13) 0.0262(15) 0.0019(10) 0.0069(11) 0.0052(10)
C11 0.0275(15) 0.0202(13) 0.0221(15) 0.0010(11) 0.0067(12) -0.0016(10)
C12 0.0290(15) 0.0141(12) 0.0269(16) -0.0015(10) 0.0082(12) 0.0000(10)
N1 0.0305(13) 0.0144(10) 0.0255(13) -0.0002(9) 0.0083(10) -0.0035(9)
N2 0.0261(12) 0.0126(10) 0.0195(12) -0.0001(8) 0.0071(9) -0.0015(9)
N3 0.0263(12) 0.0176(10) 0.0227(13) -0.0007(9) 0.0079(10) 0.0041(9)
N4 0.0268(13) 0.0188(11) 0.0257(14) 0.0005(9) 0.0090(11) 0.0011(10)
O1 0.0328(12) 0.0170(9) 0.0253(12) 0.0019(8) 0.0137(9) 0.0027(8)
O2 0.0485(14) 0.0161(10) 0.0357(13) -0.0055(9) 0.0158(11) -0.0015(9)
O3 0.0536(15) 0.0290(12) 0.0251(13) 0.0010(11) 0.0190(11) -0.0004(10)
Br1 0.0366(2) 0.0231(2) 0.0267(2) 0.00051(10) 0.01133(17) 0.00691(10)

loop_
_atom_type_symbol
_atom_type_description
_atom_type_scat_dispersion_real
_atom_type_scat_dispersion_imag
_atom_type_scat_source
C C 0.0033 0.0016 'International Tables Vol C Tables 4.2.6.8 and 6.1.1.4'
H H 0.0000 0.0000 'International Tables Vol C Tables 4.2.6.8 and 6.1.1.4'
N N 0.0061 0.0033 'International Tables Vol C Tables 4.2.6.8 and 6.1.1.4'
O O 0.0106 0.0060 'International Tables Vol C Tables 4.2.6.8 and 6.1.1.4'
Br Br -0.2901 2.4595 'International Tables Vol C Tables 4.2.6.8 and 6.1.1.4'

loop_
_geom_angle_atom_site_label_1
_geom_angle_atom_site_label_2
_geom_angle_atom_site_label_3
_geom_angle
C2 C1 N2 108.0(3)
C2 C1 N4 126.9(3)
N2 C1 N4 125.1(2)
N1 C2 C1 109.1(3)
N1 C2 H2 125.4
C1 C2 H2 125.4
N1 C3 N2 112.2(3)
N1 C3 C5 119.7(2)
N2 C3 C5 128.1(3)
N2 C4 H4A 109.5
N2 C4 H4B 109.5
H4A C4 H4B 109.5
N2 C4 H4C 109.5
H4A C4 H4C 109.5
H4B C4 H4C 109.5
N3 C5 C3 123.6(3)
N3 C5 H5 118.2
C3 C5 H5 118.2
O1 C6 C7 108.3(2)
O1 C6 H6A 110.0
C7 C6 H6A 110.0
O1 C6 H6B 110.0
C7 C6 H6B 110.0
H6A C6 H6B 108.4
C8 C7 C12 118.9(3)
C8 C7 C6 122.2(3)
C12 C7 C6 118.9(2)
C9 C8 C7 120.3(3)
C9 C8 H8 119.8
C7 C8 H8 119.8
C10 C9 C8 119.4(3)
C10 C9 H9 120.3
C8 C9 H9 120.3
C9 C10 C11 121.8(3)
C9 C10 Br1 119.4(2)
C11 C10 Br1 118.8(2)
C10 C11 C12 118.1(3)
C10 C11 H11 120.9
C12 C11 H11 120.9
C11 C12 C7 121.5(3)
C11 C12 H12 119.2
C7 C12 H12 119.2
C3 N1 C2 105.9(2)
C3 N2 C1 104.7(2)
C3 N2 C4 126.7(3)
C1 N2 C4 128.6(2)
C5 N3 O1 110.1(2)
O3 N4 O2 123.5(3)
O3 N4 C1 117.4(2)
O2 N4 C1 119.1(3)
N3 O1 C6 108.3(2)

loop_
_geom_bond_atom_site_label_1
_geom_bond_atom_site_label_2
_geom_bond_distance
C1 C2 1.377(4)
C1 N2 1.378(4)
C1 N4 1.413(4)
C2 N1 1.352(4)
C2 H2 0.9500
C3 N1 1.341(4)
C3 N2 1.366(3)
C3 C5 1.453(4)
C4 N2 1.468(3)
C4 H4A 0.9800
C4 H4B 0.9800
C4 H4C 0.9800
C5 N3 1.273(4)
C5 H5 0.9500
C6 O1 1.433(4)
C6 C7 1.502(4)
C6 H6A 0.9900
C6 H6B 0.9900
C7 C8 1.393(4)
C7 C12 1.394(4)
C8 C9 1.389(4)
C8 H8 0.9500
C9 C10 1.383(4)
C9 H9 0.9500
C10 C11 1.384(4)
C10 Br1 1.905(3)
C11 C12 1.387(4)
C11 H11 0.9500
C12 H12 0.9500
N3 O1 1.401(3)
N4 O3 1.232(4)
N4 O2 1.237(3)

loop_
_geom_hbond_atom_site_label_D
_geom_hbond_atom_site_label_H
_geom_hbond_atom_site_label_A
_geom_hbond_site_symmetry_A
_geom_hbond_distance_DH
_geom_hbond_distance_HA
_geom_hbond_distance_DA
_geom_hbond_angle_DHA
C4 H4C N3 . 0.98 2.24 2.997(4) 133
C4 H4A N1 2 0.98 2.62 3.499(4) 149
C9 H9 N1 4_566 0.95 2.77 3.681(4) 160
C2 H2 O3 3_665 0.95 2.44 3.282(4) 148
C5 H5 O2 2_545 0.95 2.64 3.341(4) 131
C6 H6A O2 4_576 0.99 2.63 3.254(4) 121
C4 H4C Br1 2_556 0.98 2.85 3.491(3) 124

loop_
_geom_torsion_atom_site_label_1
_geom_torsion_atom_site_label_2
_geom_torsion_atom_site_label_3
_geom_torsion_atom_site_label_4
_geom_torsion
N2 C1 C2 N1 0.2(3)
N4 C1 C2 N1 -179.8(3)
N1 C3 C5 N3 -170.9(3)
N2 C3 C5 N3 8.7(5)
O1 C6 C7 C8 -23.1(4)
O1 C6 C7 C12 159.4(3)
C12 C7 C8 C9 -0.1(4)
C6 C7 C8 C9 -177.7(3)
C7 C8 C9 C10 0.0(5)
C8 C9 C10 C11 0.5(5)
C8 C9 C10 Br1 -178.8(2)
C9 C10 C11 C12 -0.9(4)
Br1 C10 C11 C12 178.4(2)
C10 C11 C12 C7 0.8(4)
C8 C7 C12 C11 -0.3(4)
C6 C7 C12 C11 177.3(3)
N2 C3 N1 C2 -1.2(3)
C5 C3 N1 C2 178.5(3)
C1 C2 N1 C3 0.5(3)
N1 C3 N2 C1 1.3(3)
C5 C3 N2 C1 -178.3(3)
N1 C3 N2 C4 -177.1(3)
C5 C3 N2 C4 3.3(5)
C2 C1 N2 C3 -0.9(3)
N4 C1 N2 C3 179.2(3)
C2 C1 N2 C4 177.4(3)
N4 C1 N2 C4 -2.5(5)
C3 C5 N3 O1 179.2(2)
C2 C1 N4 O3 6.0(5)
N2 C1 N4 O3 -174.0(3)
C2 C1 N4 O2 -174.7(3)
N2 C1 N4 O2 5.3(4)
C5 N3 O1 C6 -171.8(2)
C7 C6 O1 N3 179.7(2)

_cod_database_fobs_code 2242396
